data_4304172
loop_
_publ_author_name
'Yi Liu'
'Ling Chen'
'Li-Ming Wu'
'George H. Chan'
'Richard P. Van Duyne'

_publ_section_title
;
Syntheses, Crystal and Band Structures, and Magnetic and Optical Properties
of New CsLnCdTe3 (Ln = La, Pr, Nd, Sm, Gd-Tm, and Lu)
;
_journal_name_full 'Inorganic Chemistry'
_journal_page_first 855
_journal_page_last 862
_journal_paper_doi 10.1021/ic7016402
_journal_volume 47
_journal_year 2008
_chemical_formula_sum 'Cd Cs Gd Te3'
_chemical_formula_weight 785.36
_chemical_name_common Gd
_chemical_name_systematic
; 
 ? 
;
_space_group_IT_number 63
_symmetry_cell_setting orthorhombic
_symmetry_space_group_name_Hall '-C 2c 2'
_symmetry_space_group_name_H-M 'C m c m'
_atom_sites_solution_primary direct
_atom_sites_solution_secondary difmap
_audit_creation_method SHELXL-97
_cell_angle_alpha 90.00
_cell_angle_beta 90.00
_cell_angle_gamma 90.00
_cell_formula_units_Z 4
_cell_length_a 4.5122(17)
_cell_length_b 16.783(7)
_cell_length_c 11.818(5)
_cell_measurement_reflns_used 1215
_cell_measurement_temperature 293(2)
_cell_measurement_theta_max 27.4835
_cell_measurement_theta_min 2.9766
_cell_volume 895.0(6)
_computing_cell_refinement 'CrystalClear (Rigaku/MSC Inc., 2005)'
_computing_data_collection 'CrystalClear (Rigaku/MSC Inc., 2005)'
_computing_data_reduction 'CrystalClear (Rigaku/MSC Inc., 2005)'
_computing_structure_refinement 'SHELXL-97 (Sheldrick, 1997)'
_computing_structure_solution 'SHELXS-97 (Sheldrick, 1990)'
_diffrn_ambient_temperature 293(2)
_diffrn_detector_area_resol_mean 28.5714
_diffrn_measured_fraction_theta_full 0.997
_diffrn_measured_fraction_theta_max 0.997
_diffrn_measurement_device_type 'saturn 70'
_diffrn_measurement_method CCD_Profile_fitting
_diffrn_radiation_monochromator Confocal
_diffrn_radiation_source 'Rotating Anode'
_diffrn_radiation_type MoK\a
_diffrn_radiation_wavelength 0.71073
_diffrn_reflns_av_R_equivalents 0.0236
_diffrn_reflns_av_sigmaI/netI 0.0258
_diffrn_reflns_limit_h_max 4
_diffrn_reflns_limit_h_min -5
_diffrn_reflns_limit_k_max 21
_diffrn_reflns_limit_k_min -21
_diffrn_reflns_limit_l_max 15
_diffrn_reflns_limit_l_min -9
_diffrn_reflns_number 1580
_diffrn_reflns_theta_full 27.48
_diffrn_reflns_theta_max 27.48
_diffrn_reflns_theta_min 2.43
_exptl_absorpt_coefficient_mu 23.216
_exptl_absorpt_correction_T_max 1.0000
_exptl_absorpt_correction_T_min 0.6408
_exptl_absorpt_correction_type multi-scan
_exptl_crystal_colour 'dark red'
_exptl_crystal_density_diffrn 5.829
_exptl_crystal_density_method 'not measured'
_exptl_crystal_description block
_exptl_crystal_F_000 1292
_exptl_crystal_size_max 0.0600
_exptl_crystal_size_mid 0.0400
_exptl_crystal_size_min 0.0200
_refine_diff_density_max 4.567
_refine_diff_density_min -2.220
_refine_diff_density_rms 0.799
_refine_ls_extinction_coef 0.0023(3)
_refine_ls_extinction_expression Fc^*^=kFc[1+0.001xFc^2^\l^3^/sin(2\q)]^-1/4^
_refine_ls_extinction_method SHELXL
_refine_ls_goodness_of_fit_ref 1.006
_refine_ls_hydrogen_treatment constr
_refine_ls_matrix_type full
_refine_ls_number_parameters 24
_refine_ls_number_reflns 603
_refine_ls_number_restraints 0
_refine_ls_restrained_S_all 1.006
_refine_ls_R_factor_all 0.0397
_refine_ls_R_factor_gt 0.0319
_refine_ls_shift/su_max 0.000
_refine_ls_shift/su_mean 0.000
_refine_ls_structure_factor_coef Fsqd
_refine_ls_weighting_details 'calc w=1/[\s^2^(Fo^2^)+(0.0900P)^2^+0.0000P] where P=(Fo^2^+2Fc^2^)/3'
_refine_ls_weighting_scheme calc
_refine_ls_wR_factor_gt 0.0783
_refine_ls_wR_factor_ref 0.1142
_reflns_number_gt 545
_reflns_number_total 603
_reflns_threshold_expression >2sigma(I)
_cod_data_source_file ic7016402-file003.cif
_cod_data_source_block E:\Gd\A.CIF
_cod_depositor_comments
;
The following automatic conversions were performed:
'_exptl_absorpt_correction_type' value 'Multi-scan' changed to
'multi-scan' according to
'/home/saulius/struct/CIF-dictionaries/cif_core.dic' dictionary named
'cif_core.dic' version 2.4.1 from 2010-06-29.

Automatic conversion script
Id: cif_fix_enum 1527 2010-12-29 10:47:43Z saulius 
;
_cod_original_cell_volume 894.9(6)
_cod_database_code 4304172

loop_
_symmetry_equiv_pos_as_xyz
'x, y, z'
'-x, -y, z+1/2'
'-x, y, -z+1/2'
'x, -y, -z'
'x+1/2, y+1/2, z'
'-x+1/2, -y+1/2, z+1/2'
'-x+1/2, y+1/2, -z+1/2'
'x+1/2, -y+1/2, -z'
'-x, -y, -z'
'x, y, -z-1/2'
'x, -y, z-1/2'
'-x, y, z'
'-x+1/2, -y+1/2, -z'
'x+1/2, y+1/2, -z-1/2'
'x+1/2, -y+1/2, z-1/2'
'-x+1/2, y+1/2, z'

loop_
_atom_site_label
_atom_site_type_symbol
_atom_site_fract_x
_atom_site_fract_y
_atom_site_fract_z
_atom_site_U_iso_or_equiv
_atom_site_adp_type
_atom_site_occupancy
_atom_site_symmetry_multiplicity
_atom_site_calc_flag
_atom_site_refinement_flags
_atom_site_disorder_assembly
_atom_site_disorder_group
Cs1 Cs -0.5000 0.24723(8) 0.2500 0.0281(4) Uani 1 4 d S . .
Gd1 Gd 0.0000 0.0000 0.5000 0.0145(4) Uani 1 4 d S . .
Cd1 Cd -0.5000 -0.04029(9) 0.2500 0.0186(4) Uani 1 4 d S . .
Te1 Te -0.5000 -0.12483(5) 0.45228(7) 0.0158(4) Uani 1 2 d S . .
Te2 Te 0.0000 0.06411(7) 0.2500 0.0144(4) Uani 1 4 d S . .

loop_
_atom_site_aniso_label
_atom_site_aniso_U_11
_atom_site_aniso_U_22
_atom_site_aniso_U_33
_atom_site_aniso_U_23
_atom_site_aniso_U_13
_atom_site_aniso_U_12
Cs1 0.0231(7) 0.0205(7) 0.0407(8) 0.000 0.000 0.000
Gd1 0.0114(5) 0.0190(5) 0.0132(5) -0.0004(3) 0.000 0.000
Cd1 0.0166(7) 0.0230(8) 0.0163(7) 0.000 0.000 0.000
Te1 0.0144(5) 0.0155(5) 0.0176(5) 0.0007(3) 0.000 0.000
Te2 0.0132(6) 0.0170(7) 0.0130(6) 0.000 0.000 0.000

loop_
_atom_type_symbol
_atom_type_description
_atom_type_scat_dispersion_real
_atom_type_scat_dispersion_imag
_atom_type_scat_source
Cd Cd -0.8075 1.2024 'International Tables Vol C Tables 4.2.6.8 and 6.1.1.4'
Te Te -0.5308 1.6751 'International Tables Vol C Tables 4.2.6.8 and 6.1.1.4'
Cs Cs -0.3680 2.1192 'International Tables Vol C Tables 4.2.6.8 and 6.1.1.4'
Gd Gd -0.1653 3.9035 'International Tables Vol C Tables 4.2.6.8 and 6.1.1.4'

loop_
_geom_angle_atom_site_label_1
_geom_angle_atom_site_label_2
_geom_angle_atom_site_label_3
_geom_angle
_geom_angle_site_symmetry_1
_geom_angle_site_symmetry_3
_geom_angle_publ_flag
Te2 Cs1 Te2 72.57(4) 1_455 . ?
Te2 Cs1 Te1 141.34(2) 1_455 5 ?
Te2 Cs1 Te1 95.79(3) . 5 ?
Te2 Cs1 Te1 95.79(3) 1_455 14_456 ?
Te2 Cs1 Te1 141.34(2) . 14_456 ?
Te1 Cs1 Te1 113.69(5) 5 14_456 ?
Te2 Cs1 Te1 95.79(3) 1_455 5_455 ?
Te2 Cs1 Te1 141.34(2) . 5_455 ?
Te1 Cs1 Te1 70.15(3) 5 5_455 ?
Te1 Cs1 Te1 75.01(4) 14_456 5_455 ?
Te2 Cs1 Te1 141.34(2) 1_455 14_556 ?
Te2 Cs1 Te1 95.79(3) . 14_556 ?
Te1 Cs1 Te1 75.01(4) 5 14_556 ?
Te1 Cs1 Te1 70.15(3) 14_456 14_556 ?
Te1 Cs1 Te1 113.69(5) 5_455 14_556 ?
Te2 Cs1 Te1 66.02(2) 1_455 2_454 ?
Te2 Cs1 Te1 66.02(2) . 2_454 ?
Te1 Cs1 Te1 143.278(16) 5 2_454 ?
Te1 Cs1 Te1 75.52(3) 14_456 2_454 ?
Te1 Cs1 Te1 143.278(16) 5_455 2_454 ?
Te1 Cs1 Te1 75.52(3) 14_556 2_454 ?
Te2 Cs1 Te1 66.02(2) 1_455 9_456 ?
Te2 Cs1 Te1 66.02(2) . 9_456 ?
Te1 Cs1 Te1 75.52(3) 5 9_456 ?
Te1 Cs1 Te1 143.278(16) 14_456 9_456 ?
Te1 Cs1 Te1 75.52(3) 5_455 9_456 ?
Te1 Cs1 Te1 143.278(16) 14_556 9_456 ?
Te1 Cs1 Te1 119.44(5) 2_454 9_456 ?
Te2 Cs1 Cd1 176.04(3) 1_455 5 ?
Te2 Cs1 Cd1 111.40(3) . 5 ?
Te1 Cs1 Cd1 39.70(2) 5 5 ?
Te1 Cs1 Cd1 81.09(3) 14_456 5 ?
Te1 Cs1 Cd1 81.09(3) 5_455 5 ?
Te1 Cs1 Cd1 39.70(2) 14_556 5 ?
Te1 Cs1 Cd1 115.22(2) 2_454 5 ?
Te1 Cs1 Cd1 115.22(2) 9_456 5 ?
Te2 Cs1 Cd1 111.40(3) 1_455 5_455 ?
Te2 Cs1 Cd1 176.04(3) . 5_455 ?
Te1 Cs1 Cd1 81.09(3) 5 5_455 ?
Te1 Cs1 Cd1 39.70(2) 14_456 5_455 ?
Te1 Cs1 Cd1 39.70(2) 5_455 5_455 ?
Te1 Cs1 Cd1 81.09(3) 14_556 5_455 ?
Te1 Cs1 Cd1 115.22(2) 2_454 5_455 ?
Te1 Cs1 Cd1 115.22(2) 9_456 5_455 ?
Cd1 Cs1 Cd1 64.64(4) 5 5_455 ?
Te2 Cs1 Cs1 53.72(2) 1_455 1_455 ?
Te2 Cs1 Cs1 126.28(2) . 1_455 ?
Te1 Cs1 Cs1 125.074(16) 5 1_455 ?
Te1 Cs1 Cs1 54.926(16) 14_456 1_455 ?
Te1 Cs1 Cs1 54.926(16) 5_455 1_455 ?
Te1 Cs1 Cs1 125.074(16) 14_556 1_455 ?
Te1 Cs1 Cs1 90.0 2_454 1_455 ?
Te1 Cs1 Cs1 90.0 9_456 1_455 ?
Cd1 Cs1 Cs1 122.32(2) 5 1_455 ?
Cd1 Cs1 Cs1 57.68(2) 5_455 1_455 ?
Te2 Cs1 Cs1 126.28(2) 1_455 1_655 ?
Te2 Cs1 Cs1 53.72(2) . 1_655 ?
Te1 Cs1 Cs1 54.926(16) 5 1_655 ?
Te1 Cs1 Cs1 125.074(16) 14_456 1_655 ?
Te1 Cs1 Cs1 125.074(16) 5_455 1_655 ?
Te1 Cs1 Cs1 54.926(16) 14_556 1_655 ?
Te1 Cs1 Cs1 90.0 2_454 1_655 ?
Te1 Cs1 Cs1 90.0 9_456 1_655 ?
Cd1 Cs1 Cs1 57.68(2) 5 1_655 ?
Cd1 Cs1 Cs1 122.32(2) 5_455 1_655 ?
Cs1 Cs1 Cs1 180.0 1_455 1_655 ?
Te1 Gd1 Te1 180.00(2) 9_556 . ?
Te1 Gd1 Te1 92.24(4) 9_556 9_456 ?
Te1 Gd1 Te1 87.76(4) . 9_456 ?
Te1 Gd1 Te1 87.76(4) 9_556 1_655 ?
Te1 Gd1 Te1 92.24(4) . 1_655 ?
Te1 Gd1 Te1 180.0 9_456 1_655 ?
Te1 Gd1 Te2 86.58(3) 9_556 . ?
Te1 Gd1 Te2 93.42(3) . . ?
Te1 Gd1 Te2 86.58(3) 9_456 . ?
Te1 Gd1 Te2 93.42(3) 1_655 . ?
Te1 Gd1 Te2 93.42(3) 9_556 9_556 ?
Te1 Gd1 Te2 86.58(3) . 9_556 ?
Te1 Gd1 Te2 93.42(3) 9_456 9_556 ?
Te1 Gd1 Te2 86.58(3) 1_655 9_556 ?
Te2 Gd1 Te2 180.0 . 9_556 ?
Te1 Gd1 Cd1 46.28(2) 9_556 9_556 ?
Te1 Gd1 Cd1 133.72(2) . 9_556 ?
Te1 Gd1 Cd1 99.77(3) 9_456 9_556 ?
Te1 Gd1 Cd1 80.23(3) 1_655 9_556 ?
Te2 Gd1 Cd1 132.34(2) . 9_556 ?
Te2 Gd1 Cd1 47.66(2) 9_556 9_556 ?
Te1 Gd1 Cd1 133.72(2) 9_556 . ?
Te1 Gd1 Cd1 46.28(2) . . ?
Te1 Gd1 Cd1 80.23(3) 9_456 . ?
Te1 Gd1 Cd1 99.77(3) 1_655 . ?
Te2 Gd1 Cd1 47.66(2) . . ?
Te2 Gd1 Cd1 132.34(2) 9_556 . ?
Cd1 Gd1 Cd1 180.0 9_556 . ?
Te1 Gd1 Cd1 99.77(3) 9_556 9_456 ?
Te1 Gd1 Cd1 80.23(3) . 9_456 ?
Te1 Gd1 Cd1 46.28(2) 9_456 9_456 ?
Te1 Gd1 Cd1 133.72(2) 1_655 9_456 ?
Te2 Gd1 Cd1 132.34(2) . 9_456 ?
Te2 Gd1 Cd1 47.66(2) 9_556 9_456 ?
Cd1 Gd1 Cd1 73.33(3) 9_556 9_456 ?
Cd1 Gd1 Cd1 106.67(3) . 9_456 ?
Te1 Gd1 Cd1 80.23(3) 9_556 1_655 ?
Te1 Gd1 Cd1 99.77(3) . 1_655 ?
Te1 Gd1 Cd1 133.72(2) 9_456 1_655 ?
Te1 Gd1 Cd1 46.28(2) 1_655 1_655 ?
Te2 Gd1 Cd1 47.66(2) . 1_655 ?
Te2 Gd1 Cd1 132.34(2) 9_556 1_655 ?
Cd1 Gd1 Cd1 106.67(3) 9_556 1_655 ?
Cd1 Gd1 Cd1 73.33(3) . 1_655 ?
Cd1 Gd1 Cd1 180.0 9_456 1_655 ?
Te1 Cd1 Te1 118.62(7) 10_556 . ?
Te1 Cd1 Te2 108.243(18) 10_556 . ?
Te1 Cd1 Te2 108.243(18) . . ?
Te1 Cd1 Te2 108.243(18) 10_556 1_455 ?
Te1 Cd1 Te2 108.243(18) . 1_455 ?
Te2 Cd1 Te2 104.33(7) . 1_455 ?
Te1 Cd1 Gd1 139.80(3) 10_556 . ?
Te1 Cd1 Gd1 54.47(2) . . ?
Te2 Cd1 Gd1 54.452(17) . . ?
Te2 Cd1 Gd1 111.21(3) 1_455 . ?
Te1 Cd1 Gd1 54.47(2) 10_556 2_454 ?
Te1 Cd1 Gd1 139.80(3) . 2_454 ?
Te2 Cd1 Gd1 111.21(3) . 2_454 ?
Te2 Cd1 Gd1 54.452(17) 1_455 2_454 ?
Gd1 Cd1 Gd1 159.38(4) . 2_454 ?
Te1 Cd1 Gd1 139.80(3) 10_556 1_455 ?
Te1 Cd1 Gd1 54.47(2) . 1_455 ?
Te2 Cd1 Gd1 111.21(3) . 1_455 ?
Te2 Cd1 Gd1 54.452(17) 1_455 1_455 ?
Gd1 Cd1 Gd1 73.33(3) . 1_455 ?
Gd1 Cd1 Gd1 102.88(3) 2_454 1_455 ?
Te1 Cd1 Gd1 54.47(2) 10_556 2_554 ?
Te1 Cd1 Gd1 139.80(3) . 2_554 ?
Te2 Cd1 Gd1 54.452(17) . 2_554 ?
Te2 Cd1 Gd1 111.21(3) 1_455 2_554 ?
Gd1 Cd1 Gd1 102.88(3) . 2_554 ?
Gd1 Cd1 Gd1 73.33(3) 2_454 2_554 ?
Gd1 Cd1 Gd1 159.38(4) 1_455 2_554 ?
Te1 Cd1 Cs1 64.45(3) 10_556 5_445 ?
Te1 Cd1 Cs1 64.45(3) . 5_445 ?
Te2 Cd1 Cs1 160.15(4) . 5_445 ?
Te2 Cd1 Cs1 95.51(4) 1_455 5_445 ?
Gd1 Cd1 Cs1 118.07(3) . 5_445 ?
Gd1 Cd1 Cs1 80.33(2) 2_454 5_445 ?
Gd1 Cd1 Cs1 80.33(2) 1_455 5_445 ?
Gd1 Cd1 Cs1 118.07(3) 2_554 5_445 ?
Te1 Cd1 Cs1 64.45(3) 10_556 5_545 ?
Te1 Cd1 Cs1 64.45(3) . 5_545 ?
Te2 Cd1 Cs1 95.51(4) . 5_545 ?
Te2 Cd1 Cs1 160.15(4) 1_455 5_545 ?
Gd1 Cd1 Cs1 80.33(2) . 5_545 ?
Gd1 Cd1 Cs1 118.07(3) 2_454 5_545 ?
Gd1 Cd1 Cs1 118.07(3) 1_455 5_545 ?
Gd1 Cd1 Cs1 80.33(2) 2_554 5_545 ?
Cs1 Cd1 Cs1 64.64(4) 5_445 5_545 ?
Cd1 Te1 Gd1 79.24(3) . . ?
Cd1 Te1 Gd1 79.24(3) . 1_455 ?
Gd1 Te1 Gd1 92.24(4) . 1_455 ?
Cd1 Te1 Cs1 75.85(4) . 5_445 ?
Gd1 Te1 Cs1 152.87(3) . 5_445 ?
Gd1 Te1 Cs1 93.53(3) 1_455 5_445 ?
Cd1 Te1 Cs1 75.85(4) . 5_545 ?
Gd1 Te1 Cs1 93.53(3) . 5_545 ?
Gd1 Te1 Cs1 152.87(3) 1_455 5_545 ?
Cs1 Te1 Cs1 70.15(3) 5_445 5_545 ?
Cd1 Te1 Cs1 179.59(4) . 9_456 ?
Gd1 Te1 Cs1 100.48(3) . 9_456 ?
Gd1 Te1 Cs1 100.48(3) 1_455 9_456 ?
Cs1 Te1 Cs1 104.48(3) 5_445 9_456 ?
Cs1 Te1 Cs1 104.48(3) 5_545 9_456 ?
Cd1 Te2 Cd1 104.33(7) . 1_655 ?
Cd1 Te2 Gd1 77.88(2) . 2_554 ?
Cd1 Te2 Gd1 77.88(2) 1_655 2_554 ?
Cd1 Te2 Gd1 77.88(2) . . ?
Cd1 Te2 Gd1 77.88(2) 1_655 . ?
Gd1 Te2 Gd1 139.98(5) 2_554 . ?
Cd1 Te2 Cs1 164.12(4) . 1_655 ?
Cd1 Te2 Cs1 91.55(4) 1_655 1_655 ?
Gd1 Te2 Cs1 106.012(17) 2_554 1_655 ?
Gd1 Te2 Cs1 106.012(17) . 1_655 ?
Cd1 Te2 Cs1 91.55(4) . . ?
Cd1 Te2 Cs1 164.12(4) 1_655 . ?
Gd1 Te2 Cs1 106.012(17) 2_554 . ?
Gd1 Te2 Cs1 106.012(17) . . ?
Cs1 Te2 Cs1 72.57(4) 1_655 . ?

loop_
_geom_bond_atom_site_label_1
_geom_bond_atom_site_label_2
_geom_bond_distance
_geom_bond_site_symmetry_2
_geom_bond_publ_flag
Cs1 Te2 3.8125(18) 1_455 ?
Cs1 Te2 3.8125(18) . ?
Cs1 Te1 3.9262(13) 5 ?
Cs1 Te1 3.9262(13) 14_456 ?
Cs1 Te1 3.9262(13) 5_455 ?
Cs1 Te1 3.9262(13) 14_556 ?
Cs1 Te1 4.0741(17) 2_454 ?
Cs1 Te1 4.0741(17) 9_456 ?
Cs1 Cd1 4.220(2) 5 ?
Cs1 Cd1 4.220(2) 5_455 ?
Cs1 Cs1 4.5122(17) 1_455 ?
Cs1 Cs1 4.5122(17) 1_655 ?
Gd1 Te1 3.1300(10) 9_556 ?
Gd1 Te1 3.1300(10) . ?
Gd1 Te1 3.1300(10) 9_456 ?
Gd1 Te1 3.1300(10) 1_655 ?
Gd1 Te2 3.1442(12) . ?
Gd1 Te2 3.1442(12) 9_556 ?
Gd1 Cd1 3.7783(11) 9_556 ?
Gd1 Cd1 3.7783(11) . ?
Gd1 Cd1 3.7783(11) 9_456 ?
Gd1 Cd1 3.7783(11) 1_655 ?
Cd1 Te1 2.7797(14) 10_556 ?
Cd1 Te1 2.7797(14) . ?
Cd1 Te2 2.8566(14) . ?
Cd1 Te2 2.8566(14) 1_455 ?
Cd1 Gd1 3.7783(11) 2_454 ?
Cd1 Gd1 3.7783(11) 1_455 ?
Cd1 Gd1 3.7783(11) 2_554 ?
Cd1 Cs1 4.220(2) 5_445 ?
Cd1 Cs1 4.220(2) 5_545 ?
Te1 Gd1 3.1300(10) 1_455 ?
Te1 Cs1 3.9262(13) 5_445 ?
Te1 Cs1 3.9262(13) 5_545 ?
Te1 Cs1 4.0741(17) 9_456 ?
Te2 Cd1 2.8566(14) 1_655 ?
Te2 Gd1 3.1442(12) 2_554 ?
Te2 Cs1 3.8125(18) 1_655 ?
